data_8104133
loop_
_publ_author_name
'Eggenweiler, U.'
'Ketterer, J.'
'Keller, E.'
'Kraemer, V.'

_publ_section_title
;
 The crystal structure of alpha-Bi5 O7 I
;
_journal_name_full 'Zeitschrift fuer Kristallographie (149,1979-)'
_journal_page_first 230
_journal_page_last 233
_journal_volume 216
_journal_year 2001
_chemical_formula_sum 'Bi5 I O7'
_chemical_name_systematic 'Bi5 O7 I'
_space_group_IT_number 73
_symmetry_space_group_name_Hall '-I 2b 2c'
_symmetry_space_group_name_H-M 'I b c a'
_cell_angle_alpha 90
_cell_angle_beta 90
_cell_angle_gamma 90
_cell_formula_units_Z 8
_cell_length_a 16.265
_cell_length_b 5.3439
_cell_length_c 23.02
_cell_volume 2000.865
_citation_journal_id_ASTM ZEKRDZ
_cod_data_source_file Eggenweiler_ZEKRDZ_2001_71.cif
_cod_data_source_block Bi5I1O7
_cod_original_formula_sum 'Bi5 I1 O7'
_cod_database_code 8104133

loop_
_symmetry_equiv_pos_as_xyz
x,y,z
-x,-y+1/2,z
x,-y,-z+1/2
-x,y+1/2,-z+1/2
-x,-y,-z
x,y-1/2,-z
-x,y,z-1/2
x,-y-1/2,z-1/2
x+1/2,y+1/2,z+1/2
-x+1/2,-y+1,z+1/2
x+1/2,-y+1/2,-z+1
-x+1/2,y+1,-z+1
-x+1/2,-y+1/2,-z+1/2
x+1/2,y,-z+1/2
-x+1/2,y+1/2,z
x+1/2,-y,z

loop_
_atom_site_label
_atom_site_type_symbol
_atom_site_fract_x
_atom_site_fract_y
_atom_site_fract_z
_atom_site_occupancy
_atom_site_U_iso_or_equiv
O3 O-2 0.2092 0.34 0.1971 1 0.0
Bi3 Bi+3 0.16921 0.71973 0.18893 1 0.0
O2 O-2 0.25 0.486 0 1 0.0
O4 O-2 0.1822 0.691 0.0985 1 0.0
Bi1 Bi+3 0 0.75 0.04952 1 0.0
Bi2 Bi+3 0.17616 0.27347 0.06042 1 0.0
O1 O-2 0.0795 0.476 0.0041 1 0.0
I1 I-1 0 0.25 0.16134 1 0.0
